data_2019260
loop_
_publ_author_name
'Cancino, Patricio'
'Spodine, Evgenia'
'Paredes-Garc\'ia, Ver\'onica'
'Venegas-Yazigi, Diego'
'Vega, Andr\'es'

_publ_section_title
;
 The layered structure of
 poly[[hexaaqua(\m~4~-benzene-1,2,4,5-tetracarboxylato)dicopper(II)]
 tetrahydrate]
;
_journal_coeditor_code YF3042
_journal_issue 11
_journal_name_full 'Acta Crystallographica Section C'
_journal_page_first 1344
_journal_page_last 1347
_journal_paper_doi 10.1107/S0108270113026620
_journal_volume 69
_journal_year 2013
_chemical_formula_iupac '[Cu2 (C10 H2 O8) (H2 O)6] , 4H2 O'
_chemical_formula_moiety 'C10 H14 Cu2 O14, 4(H2 O1)'
_chemical_formula_sum 'C10 H22 Cu2 O18'
_chemical_formula_weight 278.68
_chemical_name_systematic
;
Poly[[hexaaqua(\m~4~-benzene-1,2,4,5-tetracarboxylato)dicopper(II)]
tetrahydrate]
;
_space_group_IT_number 15
_symmetry_cell_setting monoclinic
_symmetry_space_group_name_Hall '-C 2yc'
_symmetry_space_group_name_H-M 'C 1 2/c 1'
_atom_sites_solution_hydrogens geom
_atom_sites_solution_primary direct
_atom_sites_solution_secondary difmap
_audit_creation_method SHELXL97
_cell_angle_alpha 90.00
_cell_angle_beta 113.4050(10)
_cell_angle_gamma 90.00
_cell_formula_units_Z 8
_cell_length_a 12.1571(3)
_cell_length_b 18.1138(4)
_cell_length_c 9.6370(4)
_cell_measurement_reflns_used 5027
_cell_measurement_temperature 296(2)
_cell_measurement_theta_max 26.096
_cell_measurement_theta_min 3.219
_cell_volume 1947.56(10)
_computing_cell_refinement 'SAINT (Bruker, 2001)'
_computing_data_collection 'APEX2 (Bruker, 2001)'
_computing_data_reduction 'SAINT (Bruker, 2001)'
_computing_molecular_graphics 'SHELXTL (Bruker, 2001)'
_computing_publication_material 'SHELXTL (Bruker, 2001)'
_computing_structure_refinement 'SHELXL97 (Sheldrick, 2008)'
_computing_structure_solution 'SHELXS97 (Sheldrick, 2008)'
_diffrn_ambient_temperature 296(2)
_diffrn_measured_fraction_theta_full 0.994
_diffrn_measured_fraction_theta_max 0.994
_diffrn_measurement_device_type 'Bruker SMART APEXII area-detector'
_diffrn_measurement_method '\f and \w'
_diffrn_radiation_monochromator graphite
_diffrn_radiation_source 'fine-focus sealed tube'
_diffrn_radiation_type MoK\a
_diffrn_radiation_wavelength 0.71073
_diffrn_reflns_av_R_equivalents 0.0000
_diffrn_reflns_av_sigmaI/netI 0.0190
_diffrn_reflns_limit_h_max 14
_diffrn_reflns_limit_h_min -14
_diffrn_reflns_limit_k_max 22
_diffrn_reflns_limit_k_min 0
_diffrn_reflns_limit_l_max 11
_diffrn_reflns_limit_l_min 0
_diffrn_reflns_number 4973
_diffrn_reflns_theta_full 25.99
_diffrn_reflns_theta_max 25.99
_diffrn_reflns_theta_min 2.56
_diffrn_standards_decay_% 0
_exptl_absorpt_coefficient_mu 2.274
_exptl_absorpt_correction_T_max 0.4932
_exptl_absorpt_correction_T_min 0.2810
_exptl_absorpt_correction_type empirical
_exptl_absorpt_process_details '(SADABS; Bruker, 2001)'
_exptl_crystal_colour blue
_exptl_crystal_density_diffrn 1.901
_exptl_crystal_density_method 'not measured'
_exptl_crystal_description needle
_exptl_crystal_F_000 1136
_exptl_crystal_size_max 0.75
_exptl_crystal_size_mid 0.42
_exptl_crystal_size_min 0.36
_platon_squeeze_details
;
;
_refine_diff_density_max 0.919
_refine_diff_density_min -0.482
_refine_ls_extinction_method none
_refine_ls_goodness_of_fit_ref 1.082
_refine_ls_hydrogen_treatment mixed
_refine_ls_matrix_type full
_refine_ls_number_parameters 142
_refine_ls_number_reflns 1911
_refine_ls_number_restraints 6
_refine_ls_restrained_S_all 1.082
_refine_ls_R_factor_all 0.0314
_refine_ls_R_factor_gt 0.0294
_refine_ls_shift/su_max 0.001
_refine_ls_shift/su_mean 0.000
_refine_ls_structure_factor_coef Fsqd
_refine_ls_weighting_details 'calc w = 1/[\s^2^(Fo^2^)+(0.0333P)^2^+2.2354P] where P=(Fo^2^+2Fc^2^)/3'
_refine_ls_weighting_scheme calc
_refine_ls_wR_factor_gt 0.0814
_refine_ls_wR_factor_ref 0.0826
_reflns_number_gt 1773
_reflns_number_total 1911
_reflns_threshold_expression I>2\s(I)
_cod_data_source_file yf3042.cif
_cod_data_source_block I
_cod_original_sg_symbol_H-M 'C 2/c'
_cod_database_code 2019260

loop_
_symmetry_equiv_pos_as_xyz
'x, y, z'
'-x, y, -z+1/2'
'x+1/2, y+1/2, z'
'-x+1/2, y+1/2, -z+1/2'
'-x, -y, -z'
'x, -y, z-1/2'
'-x+1/2, -y+1/2, -z'
'x+1/2, -y+1/2, z-1/2'

loop_
_atom_site_type_symbol
_atom_site_label
_atom_site_fract_x
_atom_site_fract_y
_atom_site_fract_z
_atom_site_U_iso_or_equiv
_atom_site_adp_type
_atom_site_calc_flag
_atom_site_refinement_flags
_atom_site_occupancy
_atom_site_symmetry_multiplicity
Cu Cu1 0.27996(2) 0.441393(15) 0.67052(3) 0.01200(13) Uani d . 1 1
O O1 0.37365(16) 0.52682(9) 0.64069(19) 0.0148(4) Uani d . 1 1
C C1 0.3665(2) 0.57872(13) 0.7256(3) 0.0111(5) Uani d . 1 1
O O2 0.29745(17) 0.57583(10) 0.7923(2) 0.0195(4) Uani d . 1 1
C C2 0.4398(2) 0.64728(13) 0.7414(3) 0.0102(5) Uani d . 1 1
C C3 0.3825(2) 0.71442(13) 0.7360(3) 0.0132(5) Uani d . 1 1
H H5A 0.3036 0.7145 0.7276 0.016 Uiso calc R 1 1
C C4 0.4407(2) 0.78137(13) 0.7429(3) 0.0125(5) Uani d . 1 1
C C5 0.3723(2) 0.85229(13) 0.7288(3) 0.0148(5) Uani d . 1 1
O O3 0.32031(17) 0.85931(10) 0.8187(2) 0.0207(4) Uani d . 1 1
O O4 0.3696(2) 0.89728(12) 0.6308(3) 0.0337(5) Uani d . 1 1
O O5 0.15185(18) 0.46427(11) 0.4747(2) 0.0250(4) Uani d D 1 1
H H1W 0.157(4) 0.5056(15) 0.431(5) 0.073(15) Uiso d D 1 1
H H2W 0.082(2) 0.445(3) 0.454(6) 0.082(19) Uiso d D 1 1
O O6 0.39550(18) 0.42212(13) 0.8757(2) 0.0251(4) Uani d D 1 1
H H3W 0.392(5) 0.450(2) 0.948(4) 0.076(17) Uiso d D 1 1
H H4W 0.4656(19) 0.402(2) 0.900(5) 0.062(14) Uiso d D 1 1
O O7 0.38393(17) 0.37018(11) 0.5742(2) 0.0201(4) Uani d D 1 1
H H5W 0.346(4) 0.370(3) 0.4764(7) 0.080(17) Uiso d D 1 1
H H6W 0.383(3) 0.3226(3) 0.586(4) 0.031(9) Uiso d D 1 1

loop_
_atom_site_aniso_label
_atom_site_aniso_U_11
_atom_site_aniso_U_22
_atom_site_aniso_U_33
_atom_site_aniso_U_12
_atom_site_aniso_U_13
_atom_site_aniso_U_23
Cu1 0.01281(19) 0.00741(18) 0.01753(19) -0.00314(10) 0.00786(13) 0.00076(10)
O1 0.0199(9) 0.0082(8) 0.0188(9) -0.0044(7) 0.0103(7) -0.0026(7)
C1 0.0095(11) 0.0085(11) 0.0146(11) 0.0005(9) 0.0041(9) 0.0022(9)
O2 0.0205(9) 0.0157(9) 0.0294(10) -0.0050(7) 0.0175(8) -0.0030(8)
C2 0.0122(11) 0.0058(11) 0.0142(11) -0.0008(9) 0.0069(9) -0.0001(8)
C3 0.0109(10) 0.0093(12) 0.0211(12) 0.0007(9) 0.0083(10) 0.0021(9)
C4 0.0155(12) 0.0077(11) 0.0183(11) 0.0019(9) 0.0110(10) 0.0008(9)
C5 0.0142(11) 0.0072(11) 0.0237(12) 0.0000(9) 0.0081(10) -0.0006(9)
O3 0.0261(10) 0.0142(9) 0.0281(10) 0.0096(8) 0.0174(8) 0.0020(8)
O4 0.0447(13) 0.0188(11) 0.0524(14) 0.0142(9) 0.0350(12) 0.0191(10)
O5 0.0183(10) 0.0176(10) 0.0314(11) -0.0040(8) 0.0019(8) 0.0087(9)
O6 0.0225(10) 0.0347(12) 0.0196(10) 0.0081(9) 0.0100(8) 0.0022(9)
O7 0.0232(10) 0.0158(10) 0.0233(10) 0.0000(8) 0.0113(8) -0.0013(8)

loop_
_atom_type_symbol
_atom_type_description
_atom_type_scat_dispersion_real
_atom_type_scat_dispersion_imag
_atom_type_scat_source
C C 0.0033 0.0016 'International Tables Vol C Tables 4.2.6.8 and 6.1.1.4'
O O 0.0106 0.0060 'International Tables Vol C Tables 4.2.6.8 and 6.1.1.4'
Cu Cu 0.3201 1.2651 'International Tables Vol C Tables 4.2.6.8 and 6.1.1.4'
H H 0.0000 0.0000 'International Tables Vol C Tables 4.2.6.8 and 6.1.1.4'

loop_
_geom_angle_atom_site_label_1
_geom_angle_atom_site_label_2
_geom_angle_atom_site_label_3
_geom_angle_site_symmetry_1
_geom_angle_site_symmetry_3
_geom_angle
_geom_angle_publ_flag
O6 Cu1 O3 . 4_546 91.34(9) y
O6 Cu1 O5 . . 173.67(9) y
O3 Cu1 O5 4_546 . 86.44(8) y
O6 Cu1 O1 . . 93.56(9) y
O3 Cu1 O1 4_546 . 175.08(8) y
O5 Cu1 O1 . . 88.74(8) y
O6 Cu1 O7 . . 91.10(8) y
O3 Cu1 O7 4_546 . 92.88(8) y
O5 Cu1 O7 . . 94.93(8) y
O1 Cu1 O7 . . 86.52(7) y
C1 O1 Cu1 . . 106.82(15) ?
O2 C1 O1 . . 122.3(2) ?
O2 C1 C2 . . 118.6(2) ?
O1 C1 C2 . . 119.1(2) ?
C3 C2 C2 . 2_656 119.11(14) ?
C3 C2 C1 . . 116.8(2) ?
C2 C2 C1 2_656 . 124.10(13) ?
C2 C3 C4 . . 121.4(2) ?
C2 C3 H5A . . 119.3 ?
C4 C3 H5A . . 119.3 ?
C3 C4 C4 . 2_656 119.42(14) ?
C3 C4 C5 . . 119.1(2) ?
C4 C4 C5 2_656 . 121.43(13) ?
O4 C5 O3 . . 126.0(2) ?
O4 C5 C4 . . 118.4(2) ?
O3 C5 C4 . . 115.5(2) ?
C5 O3 Cu1 . 4_556 127.24(17) ?
Cu1 O5 H1W . . 118 ?
Cu1 O5 H2W . . 118 ?
H1W O5 H2W . . 119 ?
Cu1 O6 H3W . . 118 ?
Cu1 O6 H4W . . 125 ?
H3W O6 H4W . . 112 ?
Cu1 O7 H5W . . 108 ?
Cu1 O7 H6W . . 118 ?
H5W O7 H6W . . 97 ?

loop_
_geom_bond_atom_site_label_1
_geom_bond_atom_site_label_2
_geom_bond_site_symmetry_2
_geom_bond_distance
_geom_bond_publ_flag
Cu1 O6 . 1.949(2) y
Cu1 O3 4_546 1.9513(18) y
Cu1 O5 . 1.956(2) y
Cu1 O1 . 2.0087(17) y
Cu1 O7 . 2.248(2) y
O3 Cu1 4_556 1.9513(18) ?
Cu1 Cu1 4_546 9.2625(5) ?
O1 C1 . 1.272(3) ?
C1 O2 . 1.244(3) ?
C1 C2 . 1.501(3) ?
C2 C3 . 1.392(3) ?
C2 C2 2_656 1.406(5) ?
C3 C4 . 1.392(3) ?
C3 H5A . 0.9300 ?
C4 C4 2_656 1.393(5) ?
C4 C5 . 1.507(3) ?
C5 O4 . 1.238(3) ?
C5 O3 . 1.266(3) ?
O5 H1W . 0.8700 ?
O5 H2W . 0.8700 ?
O6 H3W . 0.8700 ?
O6 H4W . 0.8700 ?
O7 H5W . 0.8700 ?
O7 H6W . 0.8700 ?

loop_
_geom_hbond_atom_site_label_D
_geom_hbond_atom_site_label_H
_geom_hbond_atom_site_label_A
_geom_hbond_site_symmetry_A
_geom_hbond_distance_DH
_geom_hbond_distance_HA
_geom_hbond_distance_DA
_geom_hbond_angle_DHA
O6 H4W O7 2_656 0.8700 1.837 2.698(3) 170
O5 H1W O4 7_566 0.8700 1.845 2.679(3) 160
O7 H5W O2 6_565 0.8700 1.90 2.679(3) 148
O6 H3W O1 6_566 0.8700 2.00 2.826(3) 157

loop_
_geom_torsion_atom_site_label_1
_geom_torsion_atom_site_label_2
_geom_torsion_atom_site_label_3
_geom_torsion_atom_site_label_4
_geom_torsion_site_symmetry_1
_geom_torsion_site_symmetry_4
_geom_torsion
O6 Cu1 O1 C1 . . -69.63(16)
O3 Cu1 O1 C1 4_546 . 116.5(9)
O5 Cu1 O1 C1 . . 104.47(16)
O7 Cu1 O1 C1 . . -160.52(16)
Cu1 O1 C1 O2 . . -9.6(3)
Cu1 O1 C1 C2 . . 173.00(16)
O2 C1 C2 C3 . . -41.2(3)
O1 C1 C2 C3 . . 136.3(2)
O2 C1 C2 C2 . 2_656 139.7(3)
O1 C1 C2 C2 . 2_656 -42.8(4)
C2 C2 C3 C4 2_656 . 1.9(4)
C1 C2 C3 C4 . . -177.2(2)
C2 C3 C4 C4 . 2_656 -0.6(4)
C2 C3 C4 C5 . . 176.9(2)
C3 C4 C5 O4 . . -125.5(3)
C4 C4 C5 O4 2_656 . 52.0(4)
C3 C4 C5 O3 . . 53.2(3)
C4 C4 C5 O3 2_656 . -129.2(3)
O4 C5 O3 Cu1 . 4_556 0.7(4)
C4 C5 O3 Cu1 . 4_556 -177.94(16)

loop_
_platon_squeeze_void_nr
_platon_squeeze_void_average_x
_platon_squeeze_void_average_y
_platon_squeeze_void_average_z
_platon_squeeze_void_volume
_platon_squeeze_void_count_electrons
1 0.000 0.311 0.250 82.8 29.8
2 0.500 0.811 0.250 82.8 29.8
3 0.000 0.689 0.750 82.8 30.1
4 0.500 0.189 0.750 82.8 30.1
